data_1557852
loop_
_publ_author_name
'Yuan, Wei-Hua'
'Teng, Meng-Ting'
'Yun, Yang-Fang'
'Jiang, Nan'
'Ma, Lin'
'Sun, Shan-Shan'
'Yuan, Bo'
'Tang, Jian'
'Wu, Qian-Yu'
'Li, Qian'
'Zhang, Peng'
'Morris-Natschke, Susan L'
'Lee, Kuo-Hsiung'

_publ_section_title
;
 Talarolactone A, an Isocoumarin Derivative Fused with Dihydrothiophene
 with Selective Antimigratory Activity from the Endolichenic Fungus
 <i>Talaromyces</i> sp.
;
_journal_name_full 'Journal of natural products'
_journal_paper_doi 10.1021/acs.jnatprod.0c00024
_journal_year 2020
_chemical_formula_moiety 'C13 H12 O5 S, H2 O'
_chemical_formula_sum 'C13 H14 O6 S'
_chemical_formula_weight 298.30
_space_group_crystal_system orthorhombic
_space_group_IT_number 29
_space_group_name_Hall 'P 2c -2ac'
_space_group_name_H-M_alt 'P c a 21'
_atom_sites_solution_hydrogens mixed
_audit_creation_date 2019-04-23
_audit_creation_method
;
Olex2 1.2
(compiled 2018.05.29 svn.r3508 for OlexSys, GUI svn.r5506)
;
_cell_angle_alpha 90
_cell_angle_beta 90
_cell_angle_gamma 90
_cell_formula_units_Z 4
_cell_length_a 18.000(6)
_cell_length_b 9.537(3)
_cell_length_c 7.754(3)
_cell_measurement_reflns_used 1789
_cell_measurement_temperature 182(2)
_cell_measurement_theta_max 28.027
_cell_measurement_theta_min 2.263
_cell_volume 1331.1(8)
_computing_cell_refinement 'SAINT v7.68A (Bruker, 2009)'
_computing_data_collection 'Bruker SMART'
_computing_data_reduction 'SAINT v7.68A (Bruker, 2009)'
_computing_molecular_graphics 'Olex2 (Dolomanov et al., 2009)'
_computing_publication_material 'Olex2 (Dolomanov et al., 2009)'
_computing_structure_refinement 'ShelXL (Sheldrick, 2015)'
_computing_structure_solution 'SHELXS-97 (Sheldrick, 1990)'
_diffrn_ambient_temperature 181.65
_diffrn_measured_fraction_theta_full 0.995
_diffrn_measured_fraction_theta_max 0.995
_diffrn_measurement_device_type 'CCD area detector'
_diffrn_measurement_method 'phi and omega scans'
_diffrn_radiation_monochromator graphite
_diffrn_radiation_type MoK\a
_diffrn_radiation_wavelength 0.71073
_diffrn_reflns_av_R_equivalents 0.0542
_diffrn_reflns_av_unetI/netI 0.0737
_diffrn_reflns_Laue_measured_fraction_full 0.995
_diffrn_reflns_Laue_measured_fraction_max 0.995
_diffrn_reflns_limit_h_max 21
_diffrn_reflns_limit_h_min -17
_diffrn_reflns_limit_k_max 11
_diffrn_reflns_limit_k_min -11
_diffrn_reflns_limit_l_max 9
_diffrn_reflns_limit_l_min -9
_diffrn_reflns_number 6382
_diffrn_reflns_point_group_measured_fraction_full 0.985
_diffrn_reflns_point_group_measured_fraction_max 0.985
_diffrn_reflns_theta_full 25.200
_diffrn_reflns_theta_max 25.200
_diffrn_reflns_theta_min 3.112
_exptl_absorpt_coefficient_mu 0.266
_exptl_absorpt_correction_T_max 0.7457
_exptl_absorpt_correction_T_min 0.5791
_exptl_absorpt_process_details SADABS
_exptl_crystal_colour yellow
_exptl_crystal_colour_primary yellow
_exptl_crystal_density_diffrn 1.489
_exptl_crystal_density_method 'not measured'
_exptl_crystal_description needle
_exptl_crystal_F_000 624
_exptl_crystal_size_max 0.6
_exptl_crystal_size_mid 0.25
_exptl_crystal_size_min 0.2
_refine_diff_density_max 0.341
_refine_diff_density_min -0.264
_refine_diff_density_rms 0.047
_refine_ls_abs_structure_details
;
 Flack x determined using 562 quotients [(I+)-(I-)]/[(I+)+(I-)]
 (Parsons, Flack and Wagner, Acta Cryst. B69 (2013) 249-259).
;
_refine_ls_abs_structure_Flack 0.11(10)
_refine_ls_extinction_method none
_refine_ls_goodness_of_fit_ref 1.047
_refine_ls_hydrogen_treatment mixed
_refine_ls_matrix_type full
_refine_ls_number_parameters 193
_refine_ls_number_reflns 2373
_refine_ls_number_restraints 5
_refine_ls_restrained_S_all 1.046
_refine_ls_R_factor_all 0.0768
_refine_ls_R_factor_gt 0.0559
_refine_ls_shift/su_max 0.000
_refine_ls_shift/su_mean 0.000
_refine_ls_structure_factor_coef Fsqd
_refine_ls_weighting_details 'w=1/[\s^2^(Fo^2^)+(0.0548P)^2^] where P=(Fo^2^+2Fc^2^)/3'
_refine_ls_weighting_scheme calc
_refine_ls_wR_factor_gt 0.1146
_refine_ls_wR_factor_ref 0.1239
_reflns_Friedel_coverage 0.828
_reflns_Friedel_fraction_full 0.974
_reflns_Friedel_fraction_max 0.974
_reflns_number_gt 1807
_reflns_number_total 2373
_reflns_threshold_expression 'I > 2\s(I)'
_cod_data_source_file np0c00024_si_002.cif
_cod_data_source_block a
_cod_database_code 1557852
_shelx_shelxl_version_number 2018/3
_shelx_space_group_comment
;
The symmetry employed for this shelxl refinement is uniquely defined
by the following loop, which should always be used as a source of
symmetry information in preference to the above space-group names.
They are only intended as comments.
;
_olex2_refinement_description
;
1. Fixed Uiso
 At 1.2 times of:
  All C(H) groups, All C(H,H) groups
 At 1.5 times of:
  All C(H,H,H) groups
2. Restrained distances
 O6-H6A = O6-H6B
 0.85 with sigma of 0.01
 H6A-H6B
 1.45 with sigma of 0.01
 O4-H4A
 0.85 with sigma of 0.01
3.a Ternary CH refined with riding coordinates:
 C9(H9), C8(H8)
3.b Secondary CH2 refined with riding coordinates:
 C11(H11A,H11B)
3.c Me refined with riding coordinates:
 C13(H13A,H13B,H13C), C10(H10A,H10B,H10C)
3.d Aromatic/amide H refined with riding coordinates:
 C4(H4)
;
_olex2_submission_special_instructions 'No special instructions were received'

loop_
_space_group_symop_operation_xyz
'x, y, z'
'-x, -y, z+1/2'
'x+1/2, -y, z'
'-x+1/2, y, z+1/2'

loop_
_atom_site_label
_atom_site_type_symbol
_atom_site_fract_x
_atom_site_fract_y
_atom_site_fract_z
_atom_site_U_iso_or_equiv
_atom_site_adp_type
_atom_site_occupancy
_atom_site_site_symmetry_order
_atom_site_calc_flag
_atom_site_refinement_flags_posn
_atom_site_refinement_flags_adp
_atom_site_refinement_flags_occupancy
_atom_site_disorder_assembly
_atom_site_disorder_group
S1 S 0.03511(7) 0.92566(15) 0.2808(2) 0.0532(5) Uani 1 1 d . . . . .
O3 O 0.3587(2) 0.8340(4) 0.3167(6) 0.0502(11) Uani 1 1 d . . . . .
C6 C 0.1288(3) 0.8774(5) 0.2999(8) 0.0376(13) Uani 1 1 d . . . . .
O2 O 0.3634(2) 1.0849(4) 0.1516(6) 0.0558(12) Uani 1 1 d . . . . .
O1 O 0.2604(2) 1.2036(3) 0.1287(6) 0.0464(10) Uani 1 1 d . . . . .
C3 C 0.2840(3) 0.8442(5) 0.3124(7) 0.0349(13) Uani 1 1 d . . . . .
C5 C 0.1599(3) 0.7543(5) 0.3651(8) 0.0368(13) Uani 1 1 d . . . . .
C7 C 0.1767(3) 0.9808(5) 0.2363(7) 0.0373(13) Uani 1 1 d . . . . .
C4 C 0.2361(3) 0.7392(5) 0.3696(7) 0.0359(12) Uani 1 1 d . . . . .
H4 H 0.256609 0.654496 0.413061 0.043 Uiso 1 1 calc R . . . .
O4 O 0.1464(2) 0.5393(4) 0.5075(6) 0.0517(11) Uani 1 1 d D . . . .
C2 C 0.2529(3) 0.9683(5) 0.2432(7) 0.0338(12) Uani 1 1 d . . . . .
C12 C 0.1100(3) 0.6398(6) 0.4276(8) 0.0449(14) Uani 1 1 d . . . . .
C1 C 0.2974(3) 1.0861(6) 0.1743(8) 0.0394(13) Uani 1 1 d . . . . .
O5 O 0.0439(3) 0.6400(5) 0.4054(8) 0.0733(15) Uani 1 1 d . . . . .
C9 C 0.1842(4) 1.2304(6) 0.1829(10) 0.0589(18) Uani 1 1 d . . . . .
H9 H 0.184980 1.253028 0.308825 0.071 Uiso 1 1 calc R . . . .
C11 C 0.0604(3) 1.1058(6) 0.2268(9) 0.0511(16) Uani 1 1 d . . . . .
H11A H 0.026086 1.143361 0.138429 0.061 Uiso 1 1 calc R . . . .
H11B H 0.057129 1.165882 0.330635 0.061 Uiso 1 1 calc R . . . .
C8 C 0.1384(3) 1.1052(6) 0.1590(9) 0.0500(16) Uani 1 1 d . . . . .
H8 H 0.135182 1.087970 0.032046 0.060 Uiso 1 1 calc R . . . .
O6 O 0.0654(3) 0.3449(5) 0.6307(8) 0.0706(15) Uani 1 1 d D . . . .
C13 C 0.3904(3) 0.7095(6) 0.3908(10) 0.0511(15) Uani 1 1 d . . . . .
H13A H 0.444712 0.715456 0.385814 0.077 Uiso 1 1 calc R . . . .
H13B H 0.374504 0.701043 0.511196 0.077 Uiso 1 1 calc R . . . .
H13C H 0.373621 0.627263 0.325843 0.077 Uiso 1 1 calc R . . . .
C10 C 0.1600(4) 1.3612(6) 0.0865(10) 0.066(2) Uani 1 1 d . . . . .
H10A H 0.108755 1.384512 0.118141 0.100 Uiso 1 1 calc R . . . .
H10B H 0.192762 1.439456 0.117150 0.100 Uiso 1 1 calc R . . . .
H10C H 0.162863 1.344203 -0.037939 0.100 Uiso 1 1 calc R . . . .
H6A H 0.094(3) 0.277(6) 0.656(11) 0.13(4) Uiso 1 1 d D . . . .
H6B H 0.031(4) 0.364(9) 0.703(9) 0.15(5) Uiso 1 1 d D . . . .
H4A H 0.116(3) 0.481(5) 0.552(8) 0.06(2) Uiso 1 1 d D . . . .

loop_
_atom_site_aniso_label
_atom_site_aniso_U_11
_atom_site_aniso_U_22
_atom_site_aniso_U_33
_atom_site_aniso_U_23
_atom_site_aniso_U_13
_atom_site_aniso_U_12
S1 0.0288(8) 0.0548(8) 0.0759(11) 0.0018(9) -0.0018(9) 0.0008(6)
O3 0.032(2) 0.053(2) 0.066(3) 0.018(2) 0.000(2) -0.0007(16)
C6 0.027(3) 0.045(3) 0.041(3) -0.003(3) -0.002(3) -0.002(2)
O2 0.032(3) 0.055(3) 0.081(3) 0.013(2) 0.006(2) -0.0079(19)
O1 0.044(2) 0.043(2) 0.052(3) 0.012(2) 0.008(2) -0.0018(18)
C3 0.028(3) 0.045(3) 0.033(3) 0.000(2) -0.006(3) -0.001(2)
C5 0.037(3) 0.034(3) 0.039(3) 0.001(2) -0.004(2) -0.002(2)
C7 0.039(3) 0.036(3) 0.037(3) -0.001(2) 0.000(3) 0.000(2)
C4 0.033(3) 0.034(3) 0.040(3) 0.001(2) -0.001(3) -0.004(2)
O4 0.042(3) 0.045(2) 0.068(3) 0.018(2) 0.002(2) -0.008(2)
C2 0.033(3) 0.036(2) 0.033(3) -0.002(2) 0.005(2) -0.002(2)
C12 0.036(4) 0.047(3) 0.051(4) 0.003(3) 0.003(3) -0.004(3)
C1 0.040(4) 0.043(3) 0.035(3) 0.000(2) -0.004(3) -0.004(3)
O5 0.037(3) 0.074(3) 0.108(4) 0.036(3) -0.009(3) -0.017(2)
C9 0.064(5) 0.048(4) 0.065(4) 0.013(3) -0.002(4) 0.006(3)
C11 0.043(4) 0.052(3) 0.059(4) -0.004(3) -0.008(3) 0.006(3)
C8 0.044(4) 0.051(4) 0.055(4) 0.004(3) -0.005(3) 0.005(3)
O6 0.053(3) 0.048(3) 0.111(4) 0.023(3) 0.020(3) 0.004(2)
C13 0.036(3) 0.061(4) 0.057(4) 0.010(3) -0.002(3) 0.006(3)
C10 0.070(5) 0.048(4) 0.082(5) 0.016(4) -0.001(4) 0.007(3)

loop_
_atom_type_symbol
_atom_type_description
_atom_type_scat_dispersion_real
_atom_type_scat_dispersion_imag
_atom_type_scat_source
C C 0.0033 0.0016 'International Tables Vol C Tables 4.2.6.8 and 6.1.1.4'
H H 0.0000 0.0000 'International Tables Vol C Tables 4.2.6.8 and 6.1.1.4'
O O 0.0106 0.0060 'International Tables Vol C Tables 4.2.6.8 and 6.1.1.4'
S S 0.1246 0.1234 'International Tables Vol C Tables 4.2.6.8 and 6.1.1.4'

loop_
_geom_angle_atom_site_label_1
_geom_angle_atom_site_label_2
_geom_angle_atom_site_label_3
_geom_angle
_geom_angle_site_symmetry_1
_geom_angle_site_symmetry_3
_geom_angle_publ_flag
C6 S1 C11 91.5(3) . . ?
C3 O3 C13 117.8(4) . . ?
C5 C6 S1 129.6(4) . . ?
C5 C6 C7 118.2(5) . . ?
C7 C6 S1 112.2(4) . . ?
C1 O1 C9 122.3(4) . . ?
O3 C3 C4 123.9(5) . . ?
O3 C3 C2 117.7(4) . . ?
C4 C3 C2 118.4(5) . . ?
C6 C5 C12 119.5(5) . . ?
C4 C5 C6 119.7(4) . . ?
C4 C5 C12 120.8(5) . . ?
C6 C7 C8 114.5(5) . . ?
C2 C7 C6 122.6(5) . . ?
C2 C7 C8 122.9(5) . . ?
C3 C4 H4 118.9 . . ?
C5 C4 C3 122.2(5) . . ?
C5 C4 H4 118.9 . . ?
C12 O4 H4A 111(4) . . ?
C3 C2 C1 123.8(5) . . ?
C7 C2 C3 118.8(4) . . ?
C7 C2 C1 117.4(5) . . ?
O4 C12 C5 112.8(5) . . ?
O5 C12 C5 123.1(5) . . ?
O5 C12 O4 124.1(5) . . ?
O2 C1 O1 117.3(5) . . ?
O2 C1 C2 125.5(5) . . ?
O1 C1 C2 117.2(5) . . ?
O1 C9 H9 107.9 . . ?
O1 C9 C8 110.5(5) . . ?
O1 C9 C10 105.8(5) . . ?
C8 C9 H9 107.9 . . ?
C8 C9 C10 116.5(6) . . ?
C10 C9 H9 107.9 . . ?
S1 C11 H11A 110.1 . . ?
S1 C11 H11B 110.1 . . ?
H11A C11 H11B 108.4 . . ?
C8 C11 S1 108.1(4) . . ?
C8 C11 H11A 110.1 . . ?
C8 C11 H11B 110.1 . . ?
C7 C8 C11 107.1(5) . . ?
C7 C8 H8 106.9 . . ?
C9 C8 C7 109.7(5) . . ?
C9 C8 C11 118.7(5) . . ?
C9 C8 H8 106.9 . . ?
C11 C8 H8 106.9 . . ?
H6A O6 H6B 117(3) . . ?
O3 C13 H13A 109.5 . . ?
O3 C13 H13B 109.5 . . ?
O3 C13 H13C 109.5 . . ?
H13A C13 H13B 109.5 . . ?
H13A C13 H13C 109.5 . . ?
H13B C13 H13C 109.5 . . ?
C9 C10 H10A 109.5 . . ?
C9 C10 H10B 109.5 . . ?
C9 C10 H10C 109.5 . . ?
H10A C10 H10B 109.5 . . ?
H10A C10 H10C 109.5 . . ?
H10B C10 H10C 109.5 . . ?

loop_
_geom_bond_atom_site_label_1
_geom_bond_atom_site_label_2
_geom_bond_distance
_geom_bond_site_symmetry_2
_geom_bond_publ_flag
S1 C6 1.754(5) . ?
S1 C11 1.826(6) . ?
O3 C3 1.347(6) . ?
O3 C13 1.437(6) . ?
C6 C5 1.396(7) . ?
C6 C7 1.400(7) . ?
O2 C1 1.200(6) . ?
O1 C1 1.350(6) . ?
O1 C9 1.457(7) . ?
C3 C4 1.394(7) . ?
C3 C2 1.415(7) . ?
C5 C4 1.380(7) . ?
C5 C12 1.494(7) . ?
C7 C2 1.377(8) . ?
C7 C8 1.497(8) . ?
C4 H4 0.9500 . ?
O4 C12 1.315(7) . ?
O4 H4A 0.852(14) . ?
C2 C1 1.481(7) . ?
C12 O5 1.202(7) . ?
C9 H9 1.0000 . ?
C9 C8 1.463(8) . ?
C9 C10 1.519(8) . ?
C11 H11A 0.9900 . ?
C11 H11B 0.9900 . ?
C11 C8 1.499(8) . ?
C8 H8 1.0000 . ?
O6 H6A 0.851(14) . ?
O6 H6B 0.850(14) . ?
C13 H13A 0.9800 . ?
C13 H13B 0.9800 . ?
C13 H13C 0.9800 . ?
C10 H10A 0.9800 . ?
C10 H10B 0.9800 . ?
C10 H10C 0.9800 . ?

loop_
_geom_hbond_atom_site_label_D
_geom_hbond_atom_site_label_H
_geom_hbond_atom_site_label_A
_geom_hbond_distance_DH
_geom_hbond_distance_HA
_geom_hbond_distance_DA
_geom_hbond_angle_DHA
_geom_hbond_site_symmetry_A
_geom_hbond_publ_flag
C13 H13C O4 0.98 2.63 3.450(9) 141.2 4_554 yes
O6 H6A O2 0.851(14) 1.99(4) 2.796(6) 158(9) 4_545 yes
O6 H6B O5 0.850(14) 2.07(3) 2.903(8) 165(8) 2_565 yes
O4 H4A O6 0.852(14) 1.699(18) 2.545(6) 171(6) . yes

loop_
_geom_torsion_atom_site_label_1
_geom_torsion_atom_site_label_2
_geom_torsion_atom_site_label_3
_geom_torsion_atom_site_label_4
_geom_torsion
_geom_torsion_site_symmetry_1
_geom_torsion_site_symmetry_2
_geom_torsion_site_symmetry_3
_geom_torsion_site_symmetry_4
_geom_torsion_publ_flag
S1 C6 C5 C4 -179.3(5) . . . . ?
S1 C6 C5 C12 1.4(9) . . . . ?
S1 C6 C7 C2 177.7(5) . . . . ?
S1 C6 C7 C8 -2.8(7) . . . . ?
S1 C11 C8 C7 -26.4(6) . . . . ?
S1 C11 C8 C9 -151.2(5) . . . . ?
O3 C3 C4 C5 179.2(6) . . . . ?
O3 C3 C2 C7 179.5(5) . . . . ?
O3 C3 C2 C1 0.6(9) . . . . ?
C6 S1 C11 C8 22.2(5) . . . . ?
C6 C5 C4 C3 0.7(9) . . . . ?
C6 C5 C12 O4 -170.9(5) . . . . ?
C6 C5 C12 O5 9.6(10) . . . . ?
C6 C7 C2 C3 2.0(9) . . . . ?
C6 C7 C2 C1 -179.0(5) . . . . ?
C6 C7 C8 C9 149.5(5) . . . . ?
C6 C7 C8 C11 19.4(7) . . . . ?
O1 C9 C8 C7 49.3(7) . . . . ?
O1 C9 C8 C11 172.8(5) . . . . ?
C3 C2 C1 O2 8.5(10) . . . . ?
C3 C2 C1 O1 -173.4(5) . . . . ?
C5 C6 C7 C2 -3.1(9) . . . . ?
C5 C6 C7 C8 176.4(5) . . . . ?
C7 C6 C5 C4 1.7(8) . . . . ?
C7 C6 C5 C12 -177.7(5) . . . . ?
C7 C2 C1 O2 -170.5(6) . . . . ?
C7 C2 C1 O1 7.6(8) . . . . ?
C4 C3 C2 C7 0.5(8) . . . . ?
C4 C3 C2 C1 -178.5(5) . . . . ?
C4 C5 C12 O4 9.7(8) . . . . ?
C4 C5 C12 O5 -169.8(6) . . . . ?
C2 C3 C4 C5 -1.8(9) . . . . ?
C2 C7 C8 C9 -31.0(9) . . . . ?
C2 C7 C8 C11 -161.1(5) . . . . ?
C12 C5 C4 C3 -179.9(6) . . . . ?
C1 O1 C9 C8 -45.6(8) . . . . ?
C1 O1 C9 C10 -172.6(5) . . . . ?
C9 O1 C1 O2 -166.4(6) . . . . ?
C9 O1 C1 C2 15.4(8) . . . . ?
C11 S1 C6 C5 169.5(6) . . . . ?
C11 S1 C6 C7 -11.4(5) . . . . ?
C8 C7 C2 C3 -177.4(5) . . . . ?
C8 C7 C2 C1 1.6(9) . . . . ?
C13 O3 C3 C4 -2.5(8) . . . . ?
C13 O3 C3 C2 178.5(5) . . . . ?
C10 C9 C8 C7 170.1(6) . . . . ?
C10 C9 C8 C11 -66.4(9) . . . . ?
